data_4028600
loop_
_publ_author_name
'Timothy D. Lash'
'Ashley M. Toney'
'Kylie M. Castans'
'Gregory M. Ferrence'

_publ_contact_author_address
;
CB 4160
Department of Chemistry
Illinois State University
Normal, IL 61790-4160
USA
;
_publ_contact_author_email ferrence@ilstu.edu
_publ_contact_author_fax (309)438-5538
_publ_contact_author_name 'Ferrence, Gregory M.'
_publ_contact_author_phone (309)438-7971
_publ_section_title
;
 Synthesis of Benziporphyrins and Heterobenziporphyrins and an Assessment
 of the Diatropic Characteristics of the Protonated Species
;
_journal_name_full 'Journal of Organic Chemistry'
_journal_page_first 9143
_journal_page_last 9152
_journal_paper_doi 10.1021/jo401365p
_journal_volume 78
_journal_year 2013
_chemical_formula_moiety 'C42  H37  N3  Pd1, 0.5 C6 H14'
_chemical_formula_sum 'C45 H44 N3 Pd'
_chemical_formula_weight 733.23
_space_group_IT_number 14
_symmetry_cell_setting monoclinic
_symmetry_space_group_name_Hall '-P 2ybc'
_symmetry_space_group_name_H-M 'P 1 21/c 1'
_atom_sites_solution_hydrogens geom
_audit_conform_dict_location ftp://ftp.iucr.org/pub/cif_core.dic
_audit_conform_dict_name cif_core.dic
_audit_conform_dict_version 2.4.3
_audit_creation_date 2013-07-28T15:53:36-00:00
_audit_creation_method 'WinGX routine CIF_UPDATE'
_cell_angle_alpha 90
_cell_angle_beta 105.406(2)
_cell_angle_gamma 90
_cell_formula_units_Z 4
_cell_length_a 10.3442(3)
_cell_length_b 29.4631(8)
_cell_length_c 11.8597(3)
_cell_measurement_reflns_used 9379
_cell_measurement_temperature 100(2)
_cell_measurement_theta_max 26.63
_cell_measurement_theta_min 2.25
_cell_volume 3484.63(17)
_computing_cell_refinement 'APEX2 & SAINT (Bruker, 2013)'
_computing_data_collection 'APEX2 (Bruker, 2013)'
_computing_data_reduction SAINT
_computing_molecular_graphics
;
<i>Ortep-3</i> for Windows (Farrugia, 2012) and <i>Mercury CSD</i> (Macrae et
 al., 2008)
;
_computing_publication_material
;
        <i>WinGX</i> (Farrugia, 2012) and <i>publCIF</i> (Westrip, 2010)
;
_computing_structure_refinement 'SHELXL-2012 (Sheldrick, 2012)'
_computing_structure_solution 'SUPERFLIP (Palatinus & Chapuis, 2007)'
_diffrn_ambient_temperature 100(2)
_diffrn_measured_fraction_theta_full 0.999
_diffrn_measured_fraction_theta_max 0.999
_diffrn_measurement_details
;
2556 frames were collected.  The total exposure time was 127.80 hours.
;
_diffrn_measurement_device_type 'Bruker APEX-II CCD diffractometer'
_diffrn_measurement_method '\f and \w scans'
_diffrn_radiation_monochromator graphite
_diffrn_radiation_type MoK\a
_diffrn_radiation_wavelength 0.71073
_diffrn_reflns_av_R_equivalents 0.1082
_diffrn_reflns_av_unetI/netI 0.0708
_diffrn_reflns_Laue_measured_fraction_full 0.999
_diffrn_reflns_Laue_measured_fraction_max 0.999
_diffrn_reflns_limit_h_max 14
_diffrn_reflns_limit_h_min -14
_diffrn_reflns_limit_k_max 40
_diffrn_reflns_limit_k_min -40
_diffrn_reflns_limit_l_max 16
_diffrn_reflns_limit_l_min -16
_diffrn_reflns_number 82747
_diffrn_reflns_point_group_measured_fraction_full 0.999
_diffrn_reflns_point_group_measured_fraction_max 0.999
_diffrn_reflns_theta_full 25.242
_diffrn_reflns_theta_max 29.306
_diffrn_reflns_theta_min 1.382
_diffrn_standards_decay_% 0
_diffrn_standards_number 0
_exptl_absorpt_coefficient_mu 0.57
_exptl_absorpt_correction_T_max 0.746
_exptl_absorpt_correction_T_min 0.588
_exptl_absorpt_correction_type multi-scan
_exptl_absorpt_process_details 'Apex2 v2013.2-0 (Bruker, 2013)'
_exptl_crystal_colour red
_exptl_crystal_density_diffrn 1.398
_exptl_crystal_description needle
_exptl_crystal_F_000 1524
_exptl_crystal_size_max 0.12
_exptl_crystal_size_mid 0.01
_exptl_crystal_size_min 0.005
_platon_squeeze_details
;
Residual electron density consistent with disordered hexane was clearly
 identified, but no suitable model for the hexane was found.  The electron
 density was near special positions.  SQUEEZE was used to 'remove' the solvent.
 SQUEEZE found 58 electrons in the voids which contained the hexane 
(50 electrons). 
;
_refine_diff_density_max 0.644
_refine_diff_density_min -1.173
_refine_diff_density_rms 0.087
_refine_ls_extinction_method none
_refine_ls_goodness_of_fit_ref 1.023
_refine_ls_hydrogen_treatment constr
_refine_ls_matrix_type full
_refine_ls_number_constraints 0
_refine_ls_number_parameters 420
_refine_ls_number_reflns 9535
_refine_ls_number_restraints 0
_refine_ls_restrained_S_all 1.023
_refine_ls_R_factor_all 0.0851
_refine_ls_R_factor_gt 0.0467
_refine_ls_shift/su_max 0.001
_refine_ls_shift/su_mean 0
_refine_ls_structure_factor_coef Fsqd
_refine_ls_weighting_details
;
 w=1/[\s^2^(Fo^2^)+(0.0424P)^2^]
 where P=(Fo^2^+2Fc^2^)/3
;
_refine_ls_weighting_scheme calc
_refine_ls_wR_factor_ref 0.0929
_reflns_number_gt 6719
_reflns_number_total 9535
_reflns_threshold_expression 'I > 2\s(I)'
_cod_data_source_file jo401365p_si_004.cif
_cod_data_source_block gmf13051_0m
_cod_original_sg_symbol_H-M 'P 21/c'
_cod_database_code 4028600
_shelxl_version_number 0.000002012

loop_
_symmetry_equiv_pos_as_xyz
'x, y, z'
'-x, y+1/2, -z+1/2'
'-x, -y, -z'
'x, -y-1/2, z-1/2'

loop_
_atom_site_label
_atom_site_fract_x
_atom_site_fract_y
_atom_site_fract_z
_atom_site_U_iso_or_equiv
_atom_site_adp_type
_atom_site_calc_flag
_atom_site_occupancy
_atom_site_type_symbol
C22 0.8381(3) 0.90996(8) 0.1528(2) 0.0184(5) Uani d 1 C
Pd1 0.72313(2) 0.96678(2) 0.13319(2) 0.01646(6) Uani d 1 Pd
N23 0.6549(2) 0.95015(7) 0.2726(2) 0.0215(5) Uani d 1 n
N24 0.6165(2) 1.02776(7) 0.12141(19) 0.0181(5) Uani d 1 n
N25 0.7772(2) 0.98491(7) -0.01198(19) 0.0173(5) Uani d 1 n
C1 0.9309(3) 0.90160(8) 0.0852(2) 0.0187(5) Uani d 1 C
C2 1.0390(3) 0.87110(8) 0.1249(3) 0.0210(6) Uani d 1 C
H2 1.1035 0.8688 0.0812 0.025 Uiso calc 1 H
C3 1.0560(3) 0.84444(9) 0.2240(3) 0.0231(6) Uani d 1 C
C3A 1.1761(3) 0.81242(10) 0.2631(3) 0.0292(7) Uani d 1 C
C3B 1.3065(3) 0.83976(12) 0.2778(4) 0.0493(10) Uani d 1 C
H3B1 1.3838 0.8195 0.3046 0.074 Uiso calc 1 H
H3B2 1.3107 0.8639 0.3355 0.074 Uiso calc 1 H
H3B3 1.308 0.8532 0.2026 0.074 Uiso calc 1 H
C3C 1.1683(3) 0.77593(10) 0.1704(3) 0.0381(8) Uani d 1 C
H3C1 1.2441 0.755 0.1962 0.057 Uiso calc 1 H
H3C2 1.1716 0.7902 0.0966 0.057 Uiso calc 1 H
H3C3 1.0841 0.7591 0.1588 0.057 Uiso calc 1 H
C3D 1.1819(3) 0.79015(11) 0.3816(3) 0.0403(9) Uani d 1 C
H3D1 1.1895 0.8137 0.4412 0.06 Uiso calc 1 H
H3D2 1.2599 0.77 0.4038 0.06 Uiso calc 1 H
H3D3 1.0999 0.7725 0.3753 0.06 Uiso calc 1 H
C4 0.9536(3) 0.84653(9) 0.2770(2) 0.0215(6) Uani d 1 C
H4 0.9548 0.826 0.339 0.026 Uiso calc 1 H
C5 0.8460(3) 0.87781(8) 0.2443(2) 0.0195(6) Uani d 1 C
C6 0.7491(3) 0.87391(9) 0.3126(2) 0.0204(6) Uani d 1 C
C6A 0.7402(3) 0.82949(9) 0.3718(2) 0.0200(6) Uani d 1 C
C6B 0.6947(3) 0.79165(9) 0.3032(3) 0.0258(6) Uani d 1 C
H6B 0.6686 0.7946 0.2204 0.031 Uiso calc 1 H
C6C 0.6866(3) 0.74978(9) 0.3532(3) 0.0320(7) Uani d 1 C
H6C 0.6553 0.7242 0.3051 0.038 Uiso calc 1 H
C6D 0.7242(3) 0.74523(10) 0.4732(3) 0.0326(7) Uani d 1 C
H6D 0.7193 0.7164 0.5077 0.039 Uiso calc 1 H
C6E 0.7688(3) 0.78227(10) 0.5428(3) 0.0308(7) Uani d 1 C
H6E 0.7936 0.7791 0.6255 0.037 Uiso calc 1 H
C6F 0.7777(3) 0.82457(9) 0.4925(3) 0.0271(7) Uani d 1 C
H6F 0.8096 0.8501 0.541 0.032 Uiso calc 1 H
C7 0.6653(3) 0.90791(9) 0.3266(2) 0.0213(6) Uani d 1 C
C8 0.5808(3) 0.90728(9) 0.4066(2) 0.0251(6) Uani d 1 C
H8 0.5662 0.8822 0.4519 0.03 Uiso calc 1 H
C9 0.5275(3) 0.94862(9) 0.4046(3) 0.0261(7) Uani d 1 C
H9 0.4703 0.9587 0.4503 0.031 Uiso calc 1 H
C10 0.5729(3) 0.97529(9) 0.3200(2) 0.0225(6) Uani d 1 C
C11 0.5300(3) 1.01976(9) 0.2910(3) 0.0228(6) Uani d 1 C
H11 0.4833 1.0345 0.3396 0.027 Uiso calc 1 H
C12 0.5497(3) 1.04387(8) 0.1985(2) 0.0206(6) Uani d 1 C
C13 0.4919(3) 1.08863(8) 0.1620(2) 0.0197(6) Uani d 1 C
C13A 0.4180(3) 1.11720(9) 0.2284(3) 0.0251(6) Uani d 1 C
H13A 0.3593 1.0974 0.2608 0.03 Uiso calc 1 H
H13B 0.3601 1.1389 0.1739 0.03 Uiso calc 1 H
C13B 0.5116(3) 1.14372(10) 0.3287(3) 0.0309(7) Uani d 1 C
H13C 0.5688 1.1224 0.3834 0.046 Uiso calc 1 H
H13D 0.458 1.1614 0.3698 0.046 Uiso calc 1 H
H13E 0.5677 1.1642 0.297 0.046 Uiso calc 1 H
C14 0.5213(3) 1.09829(8) 0.0600(2) 0.0178(5) Uani d 1 C
C14A 0.4863(3) 1.13962(8) -0.0150(2) 0.0213(6) Uani d 1 C
H14A 0.3975 1.1508 -0.0107 0.026 Uiso calc 1 H
H14B 0.4788 1.1311 -0.0972 0.026 Uiso calc 1 H
C14B 0.5883(3) 1.17784(9) 0.0202(3) 0.0297(7) Uani d 1 C
H14C 0.5894 1.1887 0.0986 0.045 Uiso calc 1 H
H14D 0.5635 1.2029 -0.0358 0.045 Uiso calc 1 H
H14E 0.6775 1.1666 0.0205 0.045 Uiso calc 1 H
C15 0.6007(3) 1.06011(8) 0.0360(2) 0.0179(5) Uani d 1 C
C16 0.6517(3) 1.05670(8) -0.0585(2) 0.0199(6) Uani d 1 C
H16 0.6311 1.0806 -0.1141 0.024 Uiso calc 1 H
C17 0.7311(3) 1.02162(8) -0.0814(2) 0.0201(6) Uani d 1 C
C18 0.7759(3) 1.01971(9) -0.1862(3) 0.0237(6) Uani d 1 C
H18 0.7589 1.0417 -0.247 0.028 Uiso calc 1 H
C19 0.8461(3) 0.98128(9) -0.1825(3) 0.0226(6) Uani d 1 C
H19 0.8849 0.9704 -0.2415 0.027 Uiso calc 1 H
C20 0.8519(3) 0.95933(8) -0.0718(2) 0.0189(6) Uani d 1 C
C21 0.9228(3) 0.92121(8) -0.0289(2) 0.0175(5) Uani d 1 C
C21A 0.9885(3) 0.89633(9) -0.1089(2) 0.0203(6) Uani d 1 C
C21B 1.0792(3) 0.91697(9) -0.1606(2) 0.0219(6) Uani d 1 C
H21B 1.1035 0.9478 -0.1435 0.026 Uiso calc 1 H
C21C 1.1348(3) 0.89286(10) -0.2371(3) 0.0270(6) Uani d 1 C
H21C 1.1961 0.9074 -0.2724 0.032 Uiso calc 1 H
C21D 1.1010(3) 0.84774(11) -0.2620(3) 0.0320(7) Uani d 1 C
H21D 1.1386 0.8314 -0.3146 0.038 Uiso calc 1 H
C21E 1.0128(3) 0.82681(10) -0.2101(3) 0.0312(7) Uani d 1 C
H21E 0.9901 0.7958 -0.2266 0.037 Uiso calc 1 H
C21F 0.9566(3) 0.85054(9) -0.1339(3) 0.0254(6) Uani d 1 C
H21F 0.8961 0.8356 -0.0984 0.03 Uiso calc 1 H

loop_
_atom_site_aniso_label
_atom_site_aniso_U_11
_atom_site_aniso_U_22
_atom_site_aniso_U_33
_atom_site_aniso_U_12
_atom_site_aniso_U_13
_atom_site_aniso_U_23
C22 0.0220(14) 0.0114(12) 0.0206(14) 0.0003(10) 0.0036(11) -0.0007(10)
Pd1 0.02173(10) 0.00997(9) 0.01925(10) 0.00217(9) 0.00821(7) 0.00105(9)
N23 0.0314(14) 0.0145(10) 0.0213(12) 0.0033(9) 0.0116(11) 0.0024(9)
N24 0.0231(12) 0.0106(11) 0.0217(11) 0.0015(8) 0.0081(9) -0.0008(9)
N25 0.0220(12) 0.0110(10) 0.0205(12) 0.0008(9) 0.0083(10) 0.0010(9)
C1 0.0213(14) 0.0096(11) 0.0245(14) -0.0024(10) 0.0050(11) -0.0008(10)
C2 0.0205(14) 0.0132(12) 0.0303(16) 0.0001(10) 0.0084(12) 0.0032(11)
C3 0.0205(15) 0.0128(12) 0.0347(17) 0.0023(10) 0.0052(13) 0.0051(11)
C3A 0.0218(15) 0.0219(14) 0.0441(19) 0.0058(11) 0.0089(14) 0.0169(13)
C3B 0.0218(17) 0.0356(19) 0.083(3) 0.0011(14) 0.0015(18) 0.0298(19)
C3C 0.041(2) 0.0219(15) 0.061(2) 0.0131(13) 0.0312(18) 0.0128(15)
C3D 0.0339(19) 0.0313(17) 0.052(2) 0.0097(14) 0.0051(17) 0.0213(16)
C4 0.0253(15) 0.0112(12) 0.0276(15) 0.0010(10) 0.0064(12) 0.0054(11)
C5 0.0251(15) 0.0099(12) 0.0229(14) -0.0008(10) 0.0054(12) -0.0007(10)
C6 0.0280(15) 0.0138(13) 0.0201(14) -0.0013(10) 0.0077(12) 0.0004(11)
C6A 0.0233(15) 0.0140(12) 0.0241(15) 0.0023(10) 0.0090(12) 0.0024(11)
C6B 0.0323(17) 0.0195(14) 0.0262(16) -0.0001(12) 0.0089(13) 0.0008(12)
C6C 0.043(2) 0.0159(14) 0.0372(19) -0.0072(13) 0.0114(15) -0.0025(13)
C6D 0.0402(19) 0.0189(15) 0.042(2) -0.0032(13) 0.0173(16) 0.0092(13)
C6E 0.0388(19) 0.0256(15) 0.0273(17) -0.0028(13) 0.0077(14) 0.0119(13)
C6F 0.0372(18) 0.0186(14) 0.0249(16) -0.0025(12) 0.0074(14) 0.0027(12)
C7 0.0310(16) 0.0137(13) 0.0209(14) 0.0014(11) 0.0098(12) 0.0019(11)
C8 0.0354(17) 0.0209(14) 0.0238(15) -0.0004(12) 0.0163(13) 0.0026(12)
C9 0.0345(17) 0.0219(14) 0.0276(16) 0.0059(12) 0.0184(14) 0.0018(12)
C10 0.0297(15) 0.0179(14) 0.0212(14) 0.0012(11) 0.0094(12) 0.0007(11)
C11 0.0283(16) 0.0167(13) 0.0267(15) 0.0044(11) 0.0130(13) -0.0037(11)
C12 0.0218(14) 0.0143(13) 0.0256(15) 0.0028(10) 0.0062(12) -0.0024(10)
C13 0.0174(14) 0.0128(12) 0.0292(15) 0.0011(10) 0.0069(12) -0.0020(11)
C13A 0.0280(16) 0.0170(13) 0.0338(17) 0.0049(11) 0.0144(13) 0.0009(12)
C13B 0.0394(19) 0.0244(15) 0.0333(18) -0.0012(13) 0.0176(15) -0.0070(13)
C14 0.0164(13) 0.0116(12) 0.0251(15) 0.0007(10) 0.0049(11) -0.0025(11)
C14A 0.0236(15) 0.0122(12) 0.0277(16) 0.0035(10) 0.0063(12) 0.0011(11)
C14B 0.0341(18) 0.0194(14) 0.0358(18) -0.0029(12) 0.0097(14) 0.0064(13)
C15 0.0195(14) 0.0116(12) 0.0218(14) 0.0016(10) 0.0043(11) 0.0002(10)
C16 0.0241(15) 0.0105(12) 0.0257(15) 0.0028(10) 0.0078(12) 0.0035(11)
C17 0.0246(15) 0.0143(13) 0.0233(14) -0.0015(10) 0.0095(12) 0.0022(10)
C18 0.0295(16) 0.0193(13) 0.0245(15) 0.0034(11) 0.0108(13) 0.0057(11)
C19 0.0272(16) 0.0185(13) 0.0244(15) 0.0071(11) 0.0110(13) 0.0024(11)
C20 0.0222(14) 0.0141(13) 0.0225(14) 0.0012(10) 0.0095(11) -0.0002(10)
C21 0.0155(13) 0.0122(12) 0.0247(15) -0.0019(10) 0.0053(11) -0.0003(10)
C21A 0.0196(14) 0.0164(13) 0.0241(15) 0.0031(10) 0.0046(12) -0.0010(11)
C21B 0.0216(15) 0.0213(14) 0.0237(15) 0.0010(11) 0.0076(12) -0.0032(11)
C21C 0.0216(15) 0.0340(17) 0.0264(16) 0.0050(12) 0.0081(13) -0.0020(13)
C21D 0.0303(18) 0.0333(17) 0.0319(18) 0.0107(13) 0.0071(14) -0.0131(14)
C21E 0.0281(17) 0.0202(14) 0.0408(19) 0.0037(12) 0.0014(15) -0.0116(13)
C21F 0.0237(15) 0.0166(13) 0.0351(17) 0.0009(11) 0.0066(13) -0.0017(12)

loop_
_atom_type_symbol
_atom_type_description
_atom_type_scat_dispersion_real
_atom_type_scat_dispersion_imag
_atom_type_scat_source
C C 0.0033 0.0016 'International Tables Vol C Tables 4.2.6.8 and 6.1.1.4'
H H 0 0 'International Tables Vol C Tables 4.2.6.8 and 6.1.1.4'
N N 0.0061 0.0033 'International Tables Vol C Tables 4.2.6.8 and 6.1.1.4'
Pd Pd -0.9988 1.0072 'International Tables Vol C Tables 4.2.6.8 and 6.1.1.4'

loop_
_geom_angle_atom_site_label_1
_geom_angle_atom_site_label_2
_geom_angle_atom_site_label_3
_geom_angle
C1 C22 C5 113.7(2)
C1 C22 Pd1 122.63(18)
C5 C22 Pd1 123.23(19)
N25 Pd1 N23 175.74(9)
N25 Pd1 C22 91.68(10)
N23 Pd1 C22 91.58(10)
N25 Pd1 N24 88.64(8)
N23 Pd1 N24 88.32(8)
C22 Pd1 N24 175.78(10)
C10 N23 C7 106.1(2)
C10 N23 Pd1 126.81(18)
C7 N23 Pd1 126.32(18)
C15 N24 C12 105.7(2)
C15 N24 Pd1 127.21(17)
C12 N24 Pd1 127.10(17)
C17 N25 C20 105.8(2)
C17 N25 Pd1 126.30(18)
C20 N25 Pd1 127.25(17)
C2 C1 C22 120.9(2)
C2 C1 C21 114.1(2)
C22 C1 C21 125.0(2)
C3 C2 C1 123.6(3)
C3 C2 H2 118.2
C1 C2 H2 118.2
C4 C3 C2 115.2(2)
C4 C3 C3A 123.6(2)
C2 C3 C3A 121.1(3)
C3C C3A C3 109.4(3)
C3C C3A C3D 109.9(2)
C3 C3A C3D 111.8(3)
C3C C3A C3B 109.1(3)
C3 C3A C3B 109.1(2)
C3D C3A C3B 107.4(3)
C3A C3B H3B1 109.5
C3A C3B H3B2 109.5
H3B1 C3B H3B2 109.5
C3A C3B H3B3 109.5
H3B1 C3B H3B3 109.5
H3B2 C3B H3B3 109.5
C3A C3C H3C1 109.5
C3A C3C H3C2 109.5
H3C1 C3C H3C2 109.5
C3A C3C H3C3 109.5
H3C1 C3C H3C3 109.5
H3C2 C3C H3C3 109.5
C3A C3D H3D1 109.5
C3A C3D H3D2 109.5
H3D1 C3D H3D2 109.5
C3A C3D H3D3 109.5
H3D1 C3D H3D3 109.5
H3D2 C3D H3D3 109.5
C3 C4 C5 123.4(3)
C3 C4 H4 118.3
C5 C4 H4 118.3
C4 C5 C22 121.5(2)
C4 C5 C6 113.9(2)
C22 C5 C6 124.7(2)
C7 C6 C5 124.5(2)
C7 C6 C6A 117.6(2)
C5 C6 C6A 117.9(2)
C6B C6A C6F 118.7(3)
C6B C6A C6 118.7(2)
C6F C6A C6 122.6(2)
C6C C6B C6A 121.0(3)
C6C C6B H6B 119.5
C6A C6B H6B 119.5
C6D C6C C6B 119.9(3)
C6D C6C H6C 120.1
C6B C6C H6C 120.1
C6E C6D C6C 120.1(3)
C6E C6D H6D 120
C6C C6D H6D 120
C6D C6E C6F 120.2(3)
C6D C6E H6E 119.9
C6F C6E H6E 119.9
C6A C6F C6E 120.1(3)
C6A C6F H6F 119.9
C6E C6F H6F 119.9
C6 C7 N23 125.1(2)
C6 C7 C8 125.7(2)
N23 C7 C8 109.1(2)
C9 C8 C7 107.1(2)
C9 C8 H8 126.4
C7 C8 H8 126.4
C8 C9 C10 107.4(2)
C8 C9 H9 126.3
C10 C9 H9 126.3
N23 C10 C11 127.1(3)
N23 C10 C9 110.2(2)
C11 C10 C9 122.7(3)
C12 C11 C10 125.4(3)
C12 C11 H11 117.3
C10 C11 H11 117.3
C11 C12 N24 124.4(2)
C11 C12 C13 124.6(2)
N24 C12 C13 110.7(2)
C14 C13 C12 106.4(2)
C14 C13 C13A 128.4(2)
C12 C13 C13A 125.3(3)
C13 C13A C13B 113.0(2)
C13 C13A H13A 109
C13B C13A H13A 109
C13 C13A H13B 109
C13B C13A H13B 109
H13A C13A H13B 107.8
C13A C13B H13C 109.5
C13A C13B H13D 109.5
H13C C13B H13D 109.5
C13A C13B H13E 109.5
H13C C13B H13E 109.5
H13D C13B H13E 109.5
C13 C14 C15 106.4(2)
C13 C14 C14A 128.8(2)
C15 C14 C14A 124.8(2)
C14 C14A C14B 113.5(2)
C14 C14A H14A 108.9
C14B C14A H14A 108.9
C14 C14A H14B 108.9
C14B C14A H14B 108.9
H14A C14A H14B 107.7
C14A C14B H14C 109.5
C14A C14B H14D 109.5
H14C C14B H14D 109.5
C14A C14B H14E 109.5
H14C C14B H14E 109.5
H14D C14B H14E 109.5
C16 C15 N24 124.1(2)
C16 C15 C14 125.2(2)
N24 C15 C14 110.8(2)
C15 C16 C17 126.4(2)
C15 C16 H16 116.8
C17 C16 H16 116.8
N25 C17 C16 126.9(3)
N25 C17 C18 110.4(2)
C16 C17 C18 122.7(2)
C19 C18 C17 107.5(2)
C19 C18 H18 126.2
C17 C18 H18 126.2
C18 C19 C20 107.4(2)
C18 C19 H19 126.3
C20 C19 H19 126.3
C21 C20 N25 124.6(2)
C21 C20 C19 126.4(2)
N25 C20 C19 108.9(2)
C20 C21 C1 124.6(2)
C20 C21 C21A 117.1(2)
C1 C21 C21A 118.1(2)
C21B C21A C21F 118.4(3)
C21B C21A C21 122.6(2)
C21F C21A C21 119.0(2)
C21A C21B C21C 120.6(3)
C21A C21B H21B 119.7
C21C C21B H21B 119.7
C21D C21C C21B 120.3(3)
C21D C21C H21C 119.9
C21B C21C H21C 119.9
C21E C21D C21C 119.6(3)
C21E C21D H21D 120.2
C21C C21D H21D 120.2
C21D C21E C21F 120.6(3)
C21D C21E H21E 119.7
C21F C21E H21E 119.7
C21E C21F C21A 120.5(3)
C21E C21F H21F 119.7
C21A C21F H21F 119.7

loop_
_geom_bond_atom_site_label_1
_geom_bond_atom_site_label_2
_geom_bond_distance
C22 C1 1.426(4)
C22 C5 1.426(4)
C22 Pd1 2.031(2)
Pd1 N25 2.019(2)
Pd1 N23 2.023(2)
Pd1 N24 2.093(2)
N23 C10 1.356(3)
N23 C7 1.391(3)
N24 C15 1.368(3)
N24 C12 1.369(3)
N25 C17 1.366(3)
N25 C20 1.400(3)
C1 C2 1.414(4)
C1 C21 1.453(4)
C2 C3 1.385(4)
C2 H2 0.95
C3 C4 1.369(4)
C3 C3A 1.531(4)
C3A C3C 1.524(5)
C3A C3D 1.538(4)
C3A C3B 1.541(4)
C3B H3B1 0.98
C3B H3B2 0.98
C3B H3B3 0.98
C3C H3C1 0.98
C3C H3C2 0.98
C3C H3C3 0.98
C3D H3D1 0.98
C3D H3D2 0.98
C3D H3D3 0.98
C4 C5 1.418(4)
C4 H4 0.95
C5 C6 1.451(4)
C6 C7 1.364(4)
C6 C6A 1.499(4)
C6A C6B 1.387(4)
C6A C6F 1.388(4)
C6B C6C 1.381(4)
C6B H6B 0.95
C6C C6D 1.378(4)
C6C H6C 0.95
C6D C6E 1.372(4)
C6D H6D 0.95
C6E C6F 1.395(4)
C6E H6E 0.95
C6F H6F 0.95
C7 C8 1.451(4)
C8 C9 1.335(4)
C8 H8 0.95
C9 C10 1.447(4)
C9 H9 0.95
C10 C11 1.397(4)
C11 C12 1.367(4)
C11 H11 0.95
C12 C13 1.465(3)
C13 C14 1.354(4)
C13 C13A 1.494(4)
C13A C13B 1.533(4)
C13A H13A 0.99
C13A H13B 0.99
C13B H13C 0.98
C13B H13D 0.98
C13B H13E 0.98
C14 C15 1.464(3)
C14 C14A 1.495(4)
C14A C14B 1.524(4)
C14A H14A 0.99
C14A H14B 0.99
C14B H14C 0.98
C14B H14D 0.98
C14B H14E 0.98
C15 C16 1.364(4)
C16 C17 1.391(4)
C16 H16 0.95
C17 C18 1.439(4)
C18 C19 1.339(4)
C18 H18 0.95
C19 C20 1.450(4)
C19 H19 0.95
C20 C21 1.364(3)
C21 C21A 1.497(4)
C21A C21B 1.390(4)
C21A C21F 1.402(4)
C21B C21C 1.391(4)
C21B H21B 0.95
C21C C21D 1.386(4)
C21C H21C 0.95
C21D C21E 1.375(4)
C21D H21D 0.95
C21E C21F 1.386(4)
C21E H21E 0.95
C21F H21F 0.95

loop_
_geom_torsion_atom_site_label_1
_geom_torsion_atom_site_label_2
_geom_torsion_atom_site_label_3
_geom_torsion_atom_site_label_4
_geom_torsion
C5 C22 C1 C2 -14.1(4)
Pd1 C22 C1 C2 158.5(2)
C5 C22 C1 C21 163.6(2)
Pd1 C22 C1 C21 -23.8(4)
C22 C1 C2 C3 6.2(4)
C21 C1 C2 C3 -171.8(2)
C1 C2 C3 C4 5.4(4)
C1 C2 C3 C3A -179.3(3)
C4 C3 C3A C3C 110.9(3)
C2 C3 C3A C3C -64.0(3)
C4 C3 C3A C3D -11.1(4)
C2 C3 C3A C3D 174.0(3)
C4 C3 C3A C3B -129.8(3)
C2 C3 C3A C3B 55.3(4)
C2 C3 C4 C5 -8.1(4)
C3A C3 C4 C5 176.7(3)
C3 C4 C5 C22 -0.5(4)
C3 C4 C5 C6 -180.0(3)
C1 C22 C5 C4 11.5(4)
Pd1 C22 C5 C4 -161.0(2)
C1 C22 C5 C6 -169.1(2)
Pd1 C22 C5 C6 18.4(4)
C4 C5 C6 C7 156.9(3)
C22 C5 C6 C7 -22.5(4)
C4 C5 C6 C6A -23.1(4)
C22 C5 C6 C6A 157.5(3)
C7 C6 C6A C6B 113.7(3)
C5 C6 C6A C6B -66.3(3)
C7 C6 C6A C6F -67.4(4)
C5 C6 C6A C6F 112.6(3)
C6F C6A C6B C6C 0.0(4)
C6 C6A C6B C6C 178.9(3)
C6A C6B C6C C6D 0.0(5)
C6B C6C C6D C6E 0.4(5)
C6C C6D C6E C6F -0.8(5)
C6B C6A C6F C6E -0.3(4)
C6 C6A C6F C6E -179.2(3)
C6D C6E C6F C6A 0.7(5)
C5 C6 C7 N23 3.9(5)
C6A C6 C7 N23 -176.1(3)
C5 C6 C7 C8 -171.0(3)
C6A C6 C7 C8 9.0(4)
C10 N23 C7 C6 -173.2(3)
Pd1 N23 C7 C6 16.1(4)
C10 N23 C7 C8 2.5(3)
Pd1 N23 C7 C8 -168.30(19)
C6 C7 C8 C9 172.5(3)
N23 C7 C8 C9 -3.1(3)
C7 C8 C9 C10 2.4(3)
C7 N23 C10 C11 -178.2(3)
Pd1 N23 C10 C11 -7.5(4)
C7 N23 C10 C9 -1.0(3)
Pd1 N23 C10 C9 169.69(19)
C8 C9 C10 N23 -0.9(4)
C8 C9 C10 C11 176.4(3)
N23 C10 C11 C12 9.0(5)
C9 C10 C11 C12 -167.9(3)
C10 C11 C12 N24 -0.9(5)
C10 C11 C12 C13 173.2(3)
C15 N24 C12 C11 173.4(3)
Pd1 N24 C12 C11 -7.4(4)
C15 N24 C12 C13 -1.4(3)
Pd1 N24 C12 C13 177.80(17)
C11 C12 C13 C14 -172.7(3)
N24 C12 C13 C14 2.1(3)
C11 C12 C13 C13A 8.3(4)
N24 C12 C13 C13A -176.9(2)
C14 C13 C13A C13B -97.9(3)
C12 C13 C13A C13B 80.9(3)
C12 C13 C14 C15 -1.8(3)
C13A C13 C14 C15 177.2(3)
C12 C13 C14 C14A 180.0(3)
C13A C13 C14 C14A -1.1(5)
C13 C14 C14A C14B 87.2(4)
C15 C14 C14A C14B -90.8(3)
C12 N24 C15 C16 -179.4(3)
Pd1 N24 C15 C16 1.4(4)
C12 N24 C15 C14 0.3(3)
Pd1 N24 C15 C14 -178.93(17)
C13 C14 C15 C16 -179.3(3)
C14A C14 C15 C16 -1.0(4)
C13 C14 C15 N24 1.0(3)
C14A C14 C15 N24 179.4(2)
N24 C15 C16 C17 -2.7(4)
C14 C15 C16 C17 177.7(3)
C20 N25 C17 C16 179.9(3)
Pd1 N25 C17 C16 8.8(4)
C20 N25 C17 C18 0.0(3)
Pd1 N25 C17 C18 -171.11(18)
C15 C16 C17 N25 -2.7(5)
C15 C16 C17 C18 177.2(3)
N25 C17 C18 C19 1.8(3)
C16 C17 C18 C19 -178.1(3)
C17 C18 C19 C20 -2.7(3)
C17 N25 C20 C21 175.6(3)
Pd1 N25 C20 C21 -13.4(4)
C17 N25 C20 C19 -1.7(3)
Pd1 N25 C20 C19 169.34(18)
C18 C19 C20 C21 -174.4(3)
C18 C19 C20 N25 2.8(3)
N25 C20 C21 C1 0.1(4)
C19 C20 C21 C1 176.9(3)
N25 C20 C21 C21A 175.6(2)
C19 C20 C21 C21A -7.6(4)
C2 C1 C21 C20 -162.1(3)
C22 C1 C21 C20 20.1(4)
C2 C1 C21 C21A 22.4(3)
C22 C1 C21 C21A -155.4(2)
C20 C21 C21A C21B 56.7(4)
C1 C21 C21A C21B -127.5(3)
C20 C21 C21A C21F -122.6(3)
C1 C21 C21A C21F 53.2(3)
C21F C21A C21B C21C 1.3(4)
C21 C21A C21B C21C -178.1(3)
C21A C21B C21C C21D -0.5(4)
C21B C21C C21D C21E -0.4(5)
C21C C21D C21E C21F 0.5(5)
C21D C21E C21F C21A 0.3(4)
C21B C21A C21F C21E -1.1(4)
C21 C21A C21F C21E 178.2(3)

loop_
_platon_squeeze_void_nr
_platon_squeeze_void_average_x
_platon_squeeze_void_average_y
_platon_squeeze_void_average_z
_platon_squeeze_void_volume
_platon_squeeze_void_count_electrons
_platon_squeeze_void_content
1 0.000 0.000 0.500 186 58 hexane
2 0.000 0.500 0.000 186 58 hexane
